data_1566769
loop_
_publ_author_name
'Xie, Dale'
'Wang, Sheng'
'Li, Shihao'
'Yang, Wenqing'
'Feng, Yi-Si'

_publ_section_title
;
 A two-dimensional Bi-based porphyrin metal--organic framework
 photocatalyst for white light-driven selective oxidation of sulfides
;
_journal_issue 10
_journal_name_full 'Catalysis Science &amp; Technology'
_journal_page_first 3254
_journal_page_last 3260
_journal_paper_doi 10.1039/D2CY00387B
_journal_volume 12
_journal_year 2022
_chemical_formula_moiety 'C48 H28 Bi N4 O9'
_chemical_formula_sum 'C48 H28 Bi N4 O9'
_chemical_formula_weight 1013.72
_space_group_crystal_system orthorhombic
_space_group_IT_number 19
_space_group_name_Hall 'P 2ac 2ab'
_space_group_name_H-M_alt 'P 21 21 21'
_atom_sites_solution_hydrogens mixed
_atom_sites_solution_primary dual
_audit_creation_date 2021-04-07
_audit_creation_method
;
Olex2 1.3
(compiled 2020.02.04 svn.rd84adfe8 for OlexSys, GUI svn.r6032)
;
_audit_update_record
;
2021-04-08 deposited with the CCDC.	2022-03-28 downloaded from the CCDC.
;
_cell_angle_alpha 90
_cell_angle_beta 90
_cell_angle_gamma 90
_cell_formula_units_Z 4
_cell_length_a 17.300(3)
_cell_length_b 17.400
_cell_length_c 18.975(3)
_cell_measurement_reflns_used 5423
_cell_measurement_temperature 296.15
_cell_measurement_theta_max 21.956
_cell_measurement_theta_min 2.354
_cell_volume 5711.9(13)
_computing_cell_refinement 'SAINT v8.34A (Bruker, 2013)'
_computing_data_reduction 'SAINT v8.34A (Bruker, 2013)'
_computing_molecular_graphics 'Olex2 1.3 (Dolomanov et al., 2009)'
_computing_publication_material 'Olex2 1.3 (Dolomanov et al., 2009)'
_computing_structure_refinement 'SHELXL 2018/3 (Sheldrick, 2015)'
_computing_structure_solution 'SHELXT 2018/2 (Sheldrick, 2018)'
_diffrn_ambient_temperature 296.15
_diffrn_detector 'Bruker APEX2 area detector'
_diffrn_detector_area_resol_mean 7.9
_diffrn_detector_type 'CCD area detector'
_diffrn_measured_fraction_theta_full 0.861
_diffrn_measured_fraction_theta_max 0.874
_diffrn_measurement_device 'three-circle diffractometer'
_diffrn_measurement_device_type 'Bruker SMART APEX2 area detector'
_diffrn_measurement_method '\w and \f scans'
_diffrn_radiation_monochromator 'mirror optics'
_diffrn_radiation_probe x-ray
_diffrn_radiation_type MoK\a
_diffrn_radiation_wavelength 0.71073
_diffrn_reflns_av_R_equivalents 0.0842
_diffrn_reflns_av_unetI/netI 0.1955
_diffrn_reflns_Laue_measured_fraction_full 0.861
_diffrn_reflns_Laue_measured_fraction_max 0.874
_diffrn_reflns_limit_h_max 22
_diffrn_reflns_limit_h_min -17
_diffrn_reflns_limit_k_max 22
_diffrn_reflns_limit_k_min -22
_diffrn_reflns_limit_l_max 24
_diffrn_reflns_limit_l_min -23
_diffrn_reflns_number 31822
_diffrn_reflns_point_group_measured_fraction_full 0.865
_diffrn_reflns_point_group_measured_fraction_max 0.877
_diffrn_reflns_theta_full 25.242
_diffrn_reflns_theta_max 27.238
_diffrn_reflns_theta_min 1.588
_diffrn_source 'microfocus sealed X-ray tube'
_diffrn_source_current 25.0
_diffrn_source_power 1.125
_diffrn_source_type 'Incoatec I\ms'
_diffrn_source_voltage 45.0
_exptl_absorpt_coefficient_mu 3.133
_exptl_absorpt_correction_T_max 0.5
_exptl_absorpt_correction_T_min 0.3
_exptl_absorpt_correction_type multi-scan
_exptl_crystal_colour 'clear light white'
_exptl_crystal_colour_lustre clear
_exptl_crystal_colour_modifier light
_exptl_crystal_colour_primary white
_exptl_crystal_density_diffrn 1.179
_exptl_crystal_description block
_exptl_crystal_F_000 1996
_exptl_crystal_size_max 0.5
_exptl_crystal_size_mid 0.4
_exptl_crystal_size_min 0.3
_refine_diff_density_max 1.210
_refine_diff_density_min -0.703
_refine_diff_density_rms 0.097
_refine_ls_abs_structure_details
;
 Refined as an inversion twin.
;
_refine_ls_abs_structure_Flack 0.196(11)
_refine_ls_extinction_method none
_refine_ls_goodness_of_fit_ref 0.719
_refine_ls_hydrogen_treatment constr
_refine_ls_matrix_type full
_refine_ls_number_parameters 561
_refine_ls_number_reflns 11196
_refine_ls_number_restraints 341
_refine_ls_restrained_S_all 0.727
_refine_ls_R_factor_all 0.0786
_refine_ls_R_factor_gt 0.0474
_refine_ls_shift/su_max 0.002
_refine_ls_shift/su_mean 0.000
_refine_ls_structure_factor_coef Fsqd
_refine_ls_weighting_details 'w=1/[\s^2^(Fo^2^)] where P=(Fo^2^+2Fc^2^)/3'
_refine_ls_weighting_scheme calc
_refine_ls_wR_factor_gt 0.0899
_refine_ls_wR_factor_ref 0.0964
_reflns_Friedel_coverage 0.831
_reflns_Friedel_fraction_full 0.871
_reflns_Friedel_fraction_max 0.880
_reflns_number_gt 6597
_reflns_number_total 11196
_reflns_threshold_expression 'I > 2\s(I)'
_cod_data_source_file d2cy00387b2.cif
_cod_data_source_block 1
_cod_depositor_comments 'Adding full bibliography for 1566769.cif.'
_cod_original_cell_volume 5712.0(14)
_cod_database_code 1566769
_shelx_shelxl_version_number 2018/3
_shelx_space_group_comment
;
The symmetry employed for this shelxl refinement is uniquely defined
by the following loop, which should always be used as a source of
symmetry information in preference to the above space-group names.
They are only intended as comments.
;
_shelx_estimated_absorpt_t_max 0.453
_shelx_estimated_absorpt_t_min 0.303
_olex2_refinement_description
;
1. Twinned data refinement
 Scales: 0.804(11)
 0.196(11)
2. Fixed Uiso
 At 1.2 times of:
  All C(H) groups, All N(H) groups
 At 1.5 times of:
  All O(H,H) groups
3. Restrained distances
 C00J-C00M
 1.35 with sigma of 0.01
 C01A-C01F
 1.32 with sigma of 0.01
 C00X-C014
 1.35 with sigma of 0.01
 C00B-C00C
 1.32 with sigma of 0.01
 C00F-C00Q
 1.35 with sigma of 0.01
4. Uiso/Uaniso restraints and constraints
Uanis(C006) \\sim Ueq, Uanis(C008) \\sim Ueq, Uanis(C009) \\sim Ueq,
Uanis(C00B) \\sim Ueq, Uanis(C00C) \\sim Ueq, Uanis(C00D) \\sim Ueq,
Uanis(C00E) \\sim Ueq, Uanis(C00F) \\sim Ueq, Uanis(C00H) \\sim Ueq,
Uanis(C00J) \\sim Ueq, Uanis(C00K) \\sim Ueq, Uanis(C00L) \\sim Ueq,
Uanis(C00M) \\sim Ueq, Uanis(C00N) \\sim Ueq, Uanis(C00Q) \\sim Ueq,
Uanis(C00R) \\sim Ueq, Uanis(C00S) \\sim Ueq, Uanis(C00T) \\sim Ueq,
Uanis(C00V) \\sim Ueq, Uanis(C00W) \\sim Ueq, Uanis(C00X) \\sim Ueq,
Uanis(C00Y) \\sim Ueq, Uanis(C010) \\sim Ueq, Uanis(C011) \\sim Ueq,
Uanis(C012) \\sim Ueq, Uanis(C013) \\sim Ueq, Uanis(C014) \\sim Ueq,
Uanis(C015) \\sim Ueq, Uanis(C017) \\sim Ueq, Uanis(C018) \\sim Ueq,
Uanis(C019) \\sim Ueq, Uanis(C01A) \\sim Ueq, Uanis(C01B) \\sim Ueq,
Uanis(C01C) \\sim Ueq, Uanis(C01D) \\sim Ueq, Uanis(C01E) \\sim Ueq,
Uanis(C01F) \\sim Ueq, Uanis(C01G) \\sim Ueq, Uanis(C01H) \\sim Ueq,
Uanis(C01J) \\sim Ueq, Uanis(C01K) \\sim Ueq, Uanis(C01L) \\sim Ueq,
Uanis(C01N) \\sim Ueq, Uanis(C01O) \\sim Ueq, Uanis(C01Q) \\sim Ueq,
Uanis(C01R) \\sim Ueq, Uanis(C01T) \\sim Ueq, Uanis(C01V) \\sim Ueq,
Uanis(N004) \\sim Ueq, Uanis(N007) \\sim Ueq, Uanis(N1) \\sim Ueq, Uanis(N00Z)
\\sim Ueq, Uanis(C01J) \\sim Ueq: with sigma of 0.01 and sigma for terminal
atoms of 0.02
Uanis(O1) \\sim Ueq, Uanis(O2) \\sim Ueq, Uanis(C01J) \\sim Ueq, Uanis(O016)
\\sim Ueq, Uanis(O00I) \\sim Ueq: with sigma of 0.001 and sigma for terminal
atoms of 0.002
5.a Rotating group:
 O1(H1A,H1B)
5.b Aromatic/amide H refined with riding coordinates:
 C006(H006), N1(H1), C00E(H00E), C00F(H00F), C00H(H00H), C00K(H00K),
 C00N(H00N), C00Q(H00Q), C00S(H00S), C00V(H00V), C00Y(H00Y), N00Z(H00Z),
 C012(H012), C013(H013), C015(H015), C017(H017), C01C(H01C), C01D(H01D),
 C01F(H01F), C01G(H01G), C01L(H01L), C01N(H01N), C01O(H01O), C01R(H01R),
 C01T(H01T), C01V(H01V)
;
_smtbx_masks_void_probe_radius 1.2
_smtbx_masks_void_truncation_radius 1.2
_olex2_submission_special_instructions 'No special instructions were received'

loop_
_space_group_symop_operation_xyz
'x, y, z'
'-x+1/2, -y, z+1/2'
'-x, y+1/2, -z+1/2'
'x+1/2, -y+1/2, -z'

loop_
_atom_site_label
_atom_site_type_symbol
_atom_site_fract_x
_atom_site_fract_y
_atom_site_fract_z
_atom_site_U_iso_or_equiv
_atom_site_adp_type
_atom_site_occupancy
_atom_site_site_symmetry_order
_atom_site_calc_flag
_atom_site_refinement_flags_posn
_atom_site_refinement_flags_adp
_atom_site_refinement_flags_occupancy
_atom_site_disorder_assembly
_atom_site_disorder_group
Bi01 Bi 1.09907(2) 0.87639(3) 0.65086(3) 0.02983(11) Uani 1 1 d . . . . .
O1 O 1.1165(4) 0.8782(4) 0.5406(4) 0.0270(16) Uani 1 1 d . U . . .
H1A H 1.083110 0.909014 0.520715 0.040 Uiso 1 1 d R U . . .
H1B H 1.160985 0.899109 0.530480 0.040 Uiso 1 1 d R U . . .
O2 O 1.0130(6) -0.0330(6) 0.6163(6) 0.053(3) Uani 1 1 d . U . . .
N004 N 0.4956(5) 0.3772(7) 0.6133(5) 0.036(2) Uani 1 1 d . U . . .
O005 O 0.2025(7) 0.7728(6) 0.6447(8) 0.088(4) Uani 1 1 d . . . . .
C006 C 0.8467(8) 0.5953(7) 0.7211(8) 0.042(4) Uani 1 1 d . U . . .
H006 H 0.833638 0.568933 0.762009 0.051 Uiso 1 1 calc R U . . .
N007 N 0.7302(5) 0.3744(6) 0.6467(5) 0.034(2) Uani 1 1 d . U . . .
C008 C 0.7748(6) 0.4371(6) 0.6510(8) 0.027(3) Uani 1 1 d . U . . .
C009 C 0.2998(9) 0.0641(7) 0.5958(9) 0.041(4) Uani 1 1 d . U . . .
N1 N 0.6115(6) 0.2561(5) 0.6325(5) 0.027(2) Uani 1 1 d . U . . .
H1 H 0.611717 0.305247 0.637590 0.032 Uiso 1 1 calc R U . . .
C00B C 0.9820(8) -0.0001(7) 0.6742(8) 0.048(4) Uani 1 1 d D U . . .
C00C C 0.9284(6) 0.0575(6) 0.6660(7) 0.028(3) Uani 1 1 d D U . . .
C00D C 0.2307(8) 0.0091(7) 0.5856(7) 0.034(3) Uani 1 1 d . U . . .
C00E C 0.8569(7) 0.4143(6) 0.6591(8) 0.034(3) Uani 1 1 d . U . . .
H00E H 0.899488 0.446910 0.660260 0.041 Uiso 1 1 calc R U . . .
C00F C 0.8379(8) 0.6166(10) 0.5924(8) 0.053(4) Uani 1 1 d D U . . .
H00F H 0.819381 0.603825 0.547880 0.064 Uiso 1 1 calc R U . . .
O3 O 0.2023(5) -0.0208(5) 0.6394(5) 0.036(2) Uani 1 1 d . . . . .
C00H C 0.8956(10) 0.0743(7) 0.5998(8) 0.044(4) Uani 1 1 d . U . . .
H00H H 0.912673 0.048905 0.559566 0.053 Uiso 1 1 calc R U . . .
O00I O 1.0042(6) -0.0235(6) 0.7334(7) 0.055(3) Uani 1 1 d . U . . .
C00J C 0.8142(7) 0.1760(6) 0.6489(10) 0.038(3) Uani 1 1 d D U . . .
C00K C 0.9010(9) 0.6576(7) 0.7217(7) 0.037(3) Uani 1 1 d . U . . .
H00K H 0.921030 0.674192 0.764569 0.045 Uiso 1 1 calc R U . . .
C00L C 0.9892(8) 0.7563(6) 0.6653(8) 0.026(3) Uani 1 1 d . U . . .
C00M C 0.7579(6) 0.2355(5) 0.6427(7) 0.031(3) Uani 1 1 d D U . . .
C00N C 0.8579(7) 0.3329(7) 0.6647(7) 0.035(3) Uani 1 1 d . U . . .
H00N H 0.899570 0.300656 0.673715 0.042 Uiso 1 1 calc R U . . .
O00O O 0.2109(7) -0.0075(7) 0.5273(6) 0.075(4) Uani 1 1 d . . . . .
O00P O 1.0081(6) 0.7858(6) 0.6139(7) 0.056(3) Uani 1 1 d . . . . .
C00Q C 0.8905(10) 0.6761(8) 0.6019(8) 0.047(4) Uani 1 1 d D U . . .
H00Q H 0.902109 0.705957 0.562639 0.056 Uiso 1 1 calc R U . . .
C00R C 0.7779(6) 0.3126(6) 0.6528(9) 0.034(3) Uani 1 1 d . U . . .
C00S C 0.8331(7) 0.1332(9) 0.5949(6) 0.034(3) Uani 1 1 d . U . . .
H00S H 0.807060 0.139720 0.552431 0.041 Uiso 1 1 calc R U . . .
C00T C 0.4473(6) 0.3211(6) 0.6103(6) 0.021(3) Uani 1 1 d . U . . .
O00U O 1.0116(6) 0.7802(6) 0.7192(7) 0.058(3) Uani 1 1 d . . . . .
C00V C 0.5729(7) 0.1363(7) 0.6296(7) 0.034(3) Uani 1 1 d . U . . .
H00V H 0.540023 0.094178 0.632818 0.041 Uiso 1 1 calc R U . . .
C00W C 0.9247(7) 0.6938(7) 0.6598(9) 0.039(3) Uani 1 1 d . U . . .
C00X C 0.8134(6) 0.5758(6) 0.6544(10) 0.036(3) Uani 1 1 d D U . . .
C00Y C 0.3815(7) 0.1573(7) 0.5429(7) 0.040(4) Uani 1 1 d . U . . .
H00Y H 0.399174 0.180692 0.501884 0.048 Uiso 1 1 calc R U . . .
N00Z N 0.6151(6) 0.4974(5) 0.6305(6) 0.039(3) Uani 1 1 d . U . . .
H00Z H 0.614253 0.448023 0.631020 0.047 Uiso 1 1 calc R U . . .
C010 C 0.4119(7) 0.1787(6) 0.6059(7) 0.027(3) Uani 1 1 d . U . . .
C011 C 0.6737(7) 0.2143(7) 0.6343(7) 0.036(4) Uani 1 1 d . U . . .
C012 C 0.3978(9) 0.6133(8) 0.5386(7) 0.049(3) Uani 1 1 d . U . . .
H012 H 0.427526 0.597081 0.500605 0.059 Uiso 1 1 calc R U . . .
C013 C 0.3130(8) 0.6595(7) 0.6503(10) 0.050(3) Uani 1 1 d . U . . .
H013 H 0.286733 0.676373 0.690188 0.060 Uiso 1 1 calc R U . . .
C014 C 0.7531(6) 0.5201(5) 0.6537(8) 0.029(3) Uani 1 1 d D U . . .
C015 C 0.3699(7) 0.4242(7) 0.6019(8) 0.038(3) Uani 1 1 d . U . . .
H015 H 0.326133 0.455138 0.603176 0.046 Uiso 1 1 calc R U . . .
O016 O 0.2079(7) 0.7672(6) 0.5190(7) 0.071(3) Uani 1 1 d . U . . .
C017 C 0.8521(7) 0.1612(7) 0.7133(8) 0.032(3) Uani 1 1 d . U . . .
H017 H 0.838284 0.189159 0.753105 0.038 Uiso 1 1 calc R U . . .
C018 C 0.5457(8) 0.2140(7) 0.6217(7) 0.037(4) Uani 1 1 d . U . . .
C019 C 0.4504(9) 0.4471(8) 0.6088(8) 0.045(4) Uani 1 1 d . U . . .
C01A C 0.6792(6) 0.5425(5) 0.6375(7) 0.025(3) Uani 1 1 d D U . . .
C01B C 0.4734(7) 0.2367(7) 0.6101(8) 0.033(3) Uani 1 1 d . U . . .
C01C C 0.3235(7) 0.0860(6) 0.6614(7) 0.032(3) Uani 1 1 d . U . . .
H01C H 0.302554 0.062949 0.701316 0.038 Uiso 1 1 calc R U . . .
C01D C 0.6494(8) 0.1307(13) 0.6320(8) 0.066(5) Uani 1 1 d . U . . .
H01D H 0.680070 0.086772 0.632162 0.079 Uiso 1 1 calc R U . . .
C01E C 0.4699(7) 0.5174(7) 0.6123(7) 0.031(3) Uani 1 1 d . U . . .
C01F C 0.6518(6) 0.6159(7) 0.6328(6) 0.032(3) Uani 1 1 d D U . . .
H01F H 0.685910 0.657219 0.633472 0.039 Uiso 1 1 calc R U . . .
C01G C 0.3726(8) 0.6035(7) 0.6599(8) 0.045(4) Uani 1 1 d . U . . .
H01G H 0.382133 0.583289 0.704413 0.054 Uiso 1 1 calc R U . . .
C01H C 0.2931(8) 0.6883(7) 0.5901(7) 0.032(3) Uani 1 1 d . U . . .
C01J C 0.4135(8) 0.5810(6) 0.6063(7) 0.031(3) Uani 1 1 d . U . . .
C01K C 0.2363(10) 0.7529(8) 0.5856(9) 0.061(5) Uani 1 1 d . U . . .
C01L C 0.5741(7) 0.6284(12) 0.6272(6) 0.047(4) Uani 1 1 d . U . . .
H01L H 0.545756 0.673749 0.626706 0.056 Uiso 1 1 calc R U . . .
C01N C 0.9117(7) 0.1039(6) 0.7187(7) 0.035(3) Uani 1 1 d . U . . .
H01N H 0.939279 0.099451 0.760627 0.042 Uiso 1 1 calc R U . . .
C01O C 0.3246(7) 0.1012(6) 0.5385(8) 0.038(3) Uani 1 1 d . U . . .
H01O H 0.303442 0.089270 0.494832 0.046 Uiso 1 1 calc R U . . .
C01Q C 0.5492(8) 0.5472(7) 0.6221(7) 0.036(3) Uani 1 1 d . U . . .
C01R C 0.3743(8) 0.3416(7) 0.5925(8) 0.046(4) Uani 1 1 d . U . . .
H01R H 0.334895 0.309185 0.577235 0.055 Uiso 1 1 calc R U . . .
C01T C 0.3781(8) 0.1416(8) 0.6678(7) 0.045(4) Uani 1 1 d . U . . .
H01T H 0.394234 0.156499 0.712536 0.054 Uiso 1 1 calc R U . . .
C01V C 0.3408(9) 0.6673(8) 0.5265(9) 0.053(4) Uani 1 1 d . U . . .
H01V H 0.332499 0.689089 0.482360 0.063 Uiso 1 1 calc R U . . .

loop_
_atom_site_aniso_label
_atom_site_aniso_U_11
_atom_site_aniso_U_22
_atom_site_aniso_U_33
_atom_site_aniso_U_23
_atom_site_aniso_U_13
_atom_site_aniso_U_12
Bi01 0.01864(17) 0.02236(16) 0.0485(2) 0.0002(3) -0.0006(2) 0.0005(2)
O1 0.021(3) 0.024(2) 0.037(3) -0.002(2) 0.001(2) 0.002(2)
O2 0.052(3) 0.053(3) 0.053(3) 0.0004(14) -0.0005(14) 0.0009(14)
N004 0.031(5) 0.035(4) 0.044(6) -0.017(5) -0.007(4) 0.016(6)
O005 0.103(10) 0.094(8) 0.068(9) 0.032(8) 0.046(9) 0.075(7)
C006 0.030(7) 0.044(7) 0.053(8) 0.018(6) 0.002(6) -0.006(6)
N007 0.037(5) 0.023(4) 0.041(5) 0.010(6) -0.008(5) -0.012(5)
C008 0.024(6) 0.028(5) 0.028(6) -0.011(6) 0.000(6) -0.008(4)
C009 0.041(8) 0.030(6) 0.050(8) -0.004(6) 0.013(7) -0.007(6)
N1 0.029(6) 0.019(4) 0.031(6) -0.002(4) -0.010(4) 0.002(4)
C00B 0.051(8) 0.053(7) 0.039(9) 0.017(6) -0.012(6) -0.020(7)
C00C 0.018(6) 0.029(5) 0.038(8) -0.008(5) 0.001(5) 0.016(5)
C00D 0.035(7) 0.034(6) 0.034(8) -0.017(6) 0.013(6) 0.008(5)
C00E 0.037(7) 0.020(5) 0.045(8) 0.009(6) 0.006(6) -0.012(5)
C00F 0.042(7) 0.063(9) 0.054(8) -0.013(9) 0.024(6) 0.004(8)
O3 0.035(5) 0.043(5) 0.029(6) 0.014(5) 0.002(5) 0.003(4)
C00H 0.043(8) 0.027(6) 0.063(9) -0.019(6) 0.007(8) 0.008(7)
O00I 0.055(4) 0.055(4) 0.056(4) 0.001(3) -0.005(3) 0.008(2)
C00J 0.038(7) 0.021(5) 0.056(8) -0.015(7) -0.001(7) 0.010(5)
C00K 0.043(7) 0.043(6) 0.027(6) -0.004(5) -0.005(7) -0.006(7)
C00L 0.038(7) 0.009(5) 0.031(8) 0.010(5) -0.008(6) -0.009(5)
C00M 0.029(6) 0.024(5) 0.038(7) 0.007(6) -0.021(6) -0.001(5)
C00N 0.031(7) 0.034(6) 0.039(8) -0.004(6) -0.009(6) -0.007(5)
O00O 0.077(8) 0.092(8) 0.055(7) -0.025(7) 0.011(6) -0.060(7)
O00P 0.030(6) 0.063(7) 0.075(9) -0.002(6) -0.016(5) -0.032(5)
C00Q 0.062(9) 0.051(7) 0.028(7) -0.003(6) 0.007(7) -0.001(8)
C00R 0.016(5) 0.037(6) 0.049(7) -0.017(7) -0.001(6) 0.002(5)
C00S 0.035(6) 0.034(7) 0.033(6) 0.007(7) -0.021(5) 0.008(7)
C00T 0.010(5) 0.025(5) 0.029(6) 0.016(5) -0.008(5) -0.004(4)
O00U 0.048(7) 0.051(6) 0.074(9) -0.009(6) 0.024(6) -0.023(5)
C00V 0.028(6) 0.013(6) 0.060(8) 0.001(6) 0.006(5) -0.006(5)
C00W 0.020(6) 0.038(6) 0.060(9) 0.009(7) -0.003(6) -0.006(5)
C00X 0.017(6) 0.037(6) 0.054(8) -0.002(7) -0.006(7) -0.003(5)
C00Y 0.035(8) 0.051(7) 0.034(7) -0.001(6) 0.006(5) -0.022(6)
N00Z 0.039(7) 0.021(4) 0.056(7) -0.008(5) 0.022(5) 0.012(4)
C010 0.009(6) 0.026(5) 0.047(7) -0.013(5) 0.003(5) 0.006(5)
C011 0.029(7) 0.037(6) 0.043(9) -0.011(6) 0.019(6) 0.003(5)
C012 0.044(6) 0.041(7) 0.062(7) -0.008(7) 0.009(7) 0.003(8)
C013 0.052(8) 0.056(7) 0.041(7) -0.004(8) 0.001(8) 0.012(6)
C014 0.027(6) 0.026(5) 0.033(6) 0.018(6) 0.019(6) 0.011(4)
C015 0.018(6) 0.037(6) 0.061(8) -0.002(6) -0.002(6) 0.011(5)
O016 0.072(4) 0.071(4) 0.071(4) 0.000(3) 0.001(3) 0.008(3)
C017 0.020(6) 0.027(6) 0.049(8) -0.009(6) 0.000(6) -0.009(5)
C018 0.041(8) 0.022(6) 0.049(8) -0.005(5) 0.024(6) 0.001(6)
C019 0.040(8) 0.042(7) 0.053(8) 0.010(6) -0.019(7) 0.007(6)
C01A 0.011(5) 0.025(5) 0.037(8) -0.013(5) -0.007(5) -0.009(4)
C01B 0.018(6) 0.026(6) 0.054(8) -0.002(6) -0.002(6) 0.000(5)
C01C 0.030(6) 0.038(6) 0.028(7) 0.012(5) 0.001(5) -0.014(5)
C01D 0.054(8) 0.071(8) 0.073(10) -0.003(10) -0.016(7) -0.004(9)
C01E 0.022(6) 0.028(6) 0.044(8) -0.004(6) -0.007(5) 0.015(5)
C01F 0.033(6) 0.014(5) 0.049(8) -0.005(6) -0.001(5) -0.002(6)
C01G 0.053(7) 0.056(9) 0.025(7) 0.019(7) 0.003(6) 0.007(6)
C01H 0.021(6) 0.036(6) 0.039(7) -0.002(6) 0.006(6) 0.011(5)
C01J 0.031(3) 0.031(3) 0.032(3) 0.0003(14) 0.0008(14) 0.0008(14)
C01K 0.062(9) 0.058(8) 0.063(9) 0.017(7) 0.009(8) 0.039(7)
C01L 0.041(7) 0.039(6) 0.060(8) 0.010(8) -0.001(5) -0.011(7)
C01N 0.029(7) 0.024(6) 0.052(7) -0.006(5) -0.017(6) 0.003(5)
C01O 0.036(7) 0.025(6) 0.054(8) -0.008(5) 0.003(6) -0.021(5)
C01Q 0.022(6) 0.036(6) 0.050(8) 0.006(6) -0.015(5) 0.006(5)
C01R 0.042(8) 0.036(6) 0.061(9) 0.004(6) -0.015(6) 0.002(6)
C01T 0.049(8) 0.053(8) 0.033(8) -0.023(6) -0.011(5) 0.000(6)
C01V 0.058(9) 0.045(7) 0.055(9) 0.006(7) -0.014(7) 0.008(7)

loop_
_atom_type_symbol
_atom_type_description
_atom_type_scat_dispersion_real
_atom_type_scat_dispersion_imag
_atom_type_scat_source
C C 0.0033 0.0016 'International Tables Vol C Tables 4.2.6.8 and 6.1.1.4'
H H 0.0000 0.0000 'International Tables Vol C Tables 4.2.6.8 and 6.1.1.4'
N N 0.0061 0.0033 'International Tables Vol C Tables 4.2.6.8 and 6.1.1.4'
O O 0.0106 0.0060 'International Tables Vol C Tables 4.2.6.8 and 6.1.1.4'
Bi Bi -4.1077 10.2566 'International Tables Vol C Tables 4.2.6.8 and 6.1.1.4'

loop_
_geom_angle_atom_site_label_1
_geom_angle_atom_site_label_2
_geom_angle_atom_site_label_3
_geom_angle
_geom_angle_site_symmetry_1
_geom_angle_site_symmetry_3
_geom_angle_publ_flag
O1 Bi01 O2 78.3(3) . 1_565 ?
O1 Bi01 O005 82.2(4) . 1_655 ?
O1 Bi01 O3 78.7(3) . 1_665 ?
O1 Bi01 C00L 101.7(4) . . ?
O1 Bi01 O00P 79.0(4) . . ?
O1 Bi01 O00U 125.9(4) . . ?
O2 Bi01 O005 160.5(4) 1_565 1_655 ?
O2 Bi01 O3 87.0(3) 1_565 1_665 ?
O2 Bi01 C00L 95.8(4) 1_565 . ?
O2 Bi01 O00P 86.6(3) 1_565 . ?
O2 Bi01 O00U 102.1(4) 1_565 . ?
O005 Bi01 C00L 87.4(4) 1_655 . ?
O005 Bi01 O00U 88.6(4) 1_655 . ?
O3 Bi01 O005 90.0(3) 1_665 1_655 ?
O3 Bi01 C00L 177.3(3) 1_665 . ?
O3 Bi01 O00U 154.9(4) 1_665 . ?
O00P Bi01 O005 89.0(4) . 1_655 ?
O00P Bi01 O3 157.6(4) . 1_665 ?
O00P Bi01 C00L 23.2(4) . . ?
O00P Bi01 O00U 47.5(4) . . ?
O00U Bi01 C00L 24.4(4) . . ?
Bi01 O1 H1A 110.0 . . ?
Bi01 O1 H1B 110.5 . . ?
H1A O1 H1B 103.4 . . ?
C00B O2 Bi01 108.7(8) . 1_545 ?
C00T N004 C019 106.4(9) . . ?
C01K O005 Bi01 122.6(10) . 1_455 ?
C00K C006 H006 121.6 . . ?
C00X C006 H006 121.6 . . ?
C00X C006 C00K 116.8(12) . . ?
C008 N007 C00R 106.8(8) . . ?
N007 C008 C00E 109.9(9) . . ?
N007 C008 C014 130.2(10) . . ?
C00E C008 C014 119.7(9) . . ?
C01C C009 C00D 121.3(13) . . ?
C01O C009 C00D 116.6(14) . . ?
C01O C009 C01C 120.7(12) . . ?
C011 N1 H1 123.5 . . ?
C011 N1 C018 113.1(10) . . ?
C018 N1 H1 123.5 . . ?
O2 C00B C00C 119.0(12) . . ?
O00I C00B O2 118.0(12) . . ?
O00I C00B C00C 123.0(14) . . ?
C00B C00C C00H 121.6(12) . . ?
C01N C00C C00B 120.5(13) . . ?
C01N C00C C00H 117.6(10) . . ?
O3 C00D C009 117.5(13) . . ?
O00O C00D C009 119.2(13) . . ?
O00O C00D O3 123.0(13) . . ?
C008 C00E H00E 126.7 . . ?
C00N C00E C008 106.6(10) . . ?
C00N C00E H00E 126.7 . . ?
C00Q C00F H00F 121.5 . . ?
C00Q C00F C00X 117.0(13) . . ?
C00X C00F H00F 121.5 . . ?
C00D O3 Bi01 130.0(9) . 1_445 ?
C00C C00H H00H 120.3 . . ?
C00C C00H C00S 119.3(12) . . ?
C00S C00H H00H 120.3 . . ?
C00S C00J C00M 121.3(15) . . ?
C00S C00J C017 117.2(10) . . ?
C017 C00J C00M 121.4(14) . . ?
C006 C00K H00K 119.1 . . ?
C00W C00K C006 121.8(13) . . ?
C00W C00K H00K 119.1 . . ?
O00P C00L Bi01 53.1(7) . . ?
O00P C00L O00U 119.3(13) . . ?
O00P C00L C00W 117.2(13) . . ?
O00U C00L Bi01 66.5(8) . . ?
O00U C00L C00W 122.8(13) . . ?
C00W C00L Bi01 170.0(10) . . ?
C00J C00M C011 119.4(9) . . ?
C00R C00M C00J 121.1(10) . . ?
C00R C00M C011 119.1(9) . . ?
C00E C00N H00N 128.6 . . ?
C00E C00N C00R 102.7(11) . . ?
C00R C00N H00N 128.6 . . ?
C00L O00P Bi01 103.8(10) . . ?
C00F C00Q H00Q 116.9 . . ?
C00W C00Q C00F 126.2(15) . . ?
C00W C00Q H00Q 116.9 . . ?
N007 C00R C00M 126.6(10) . . ?
N007 C00R C00N 113.7(9) . . ?
C00M C00R C00N 119.5(10) . . ?
C00H C00S H00S 119.2 . . ?
C00J C00S C00H 121.6(11) . . ?
C00J C00S H00S 119.2 . . ?
N004 C00T C01B 122.3(10) . . ?
N004 C00T C01R 114.7(10) . . ?
C01R C00T C01B 121.6(11) . . ?
C00L O00U Bi01 89.1(9) . . ?
C018 C00V H00V 123.2 . . ?
C01D C00V H00V 123.2 . . ?
C01D C00V C018 113.5(14) . . ?
C00K C00W C00L 117.9(13) . . ?
C00Q C00W C00K 118.5(12) . . ?
C00Q C00W C00L 123.5(14) . . ?
C006 C00X C00F 119.2(10) . . ?
C006 C00X C014 117.7(14) . . ?
C014 C00X C00F 123.0(14) . . ?
C010 C00Y H00Y 119.3 . . ?
C010 C00Y C01O 121.4(13) . . ?
C01O C00Y H00Y 119.3 . . ?
C01A N00Z H00Z 126.0 . . ?
C01A N00Z C01Q 107.9(9) . . ?
C01Q N00Z H00Z 126.0 . . ?
C00Y C010 C01B 121.1(12) . . ?
C00Y C010 C01T 115.5(10) . . ?
C01T C010 C01B 123.3(12) . . ?
N1 C011 C00M 131.6(11) . . ?
N1 C011 C01D 107.9(12) . . ?
C00M C011 C01D 120.3(11) . . ?
C01J C012 H012 118.2 . . ?
C01V C012 H012 118.2 . . ?
C01V C012 C01J 123.6(13) . . ?
C01G C013 H013 117.7 . . ?
C01H C013 H013 117.7 . . ?
C01H C013 C01G 124.6(16) . . ?
C00X C014 C008 118.3(9) . . ?
C01A C014 C008 120.1(9) . . ?
C01A C014 C00X 119.5(9) . . ?
C019 C015 H015 128.3 . . ?
C01R C015 H015 128.3 . . ?
C01R C015 C019 103.5(11) . . ?
C00J C017 H017 119.2 . . ?
C00J C017 C01N 121.5(12) . . ?
C01N C017 H017 119.2 . . ?
N1 C018 C00V 102.4(11) . . ?
C01B C018 N1 130.4(11) . . ?
C01B C018 C00V 127.1(12) . . ?
N004 C019 C015 107.0(11) . . ?
C01E C019 N004 131.4(13) . . ?
C01E C019 C015 121.5(13) . . ?
N00Z C01A C014 128.0(9) . . ?
C01F C01A N00Z 104.5(10) . . ?
C01F C01A C014 127.1(10) . . ?
C010 C01B C00T 116.3(10) . . ?
C018 C01B C00T 124.1(11) . . ?
C018 C01B C010 119.1(11) . . ?
C009 C01C H01C 120.3 . . ?
C01T C01C C009 119.3(13) . . ?
C01T C01C H01C 120.3 . . ?
C00V C01D C011 101.9(16) . . ?
C00V C01D H01D 129.1 . . ?
C011 C01D H01D 129.1 . . ?
C019 C01E C01J 122.7(13) . . ?
C019 C01E C01Q 126.2(12) . . ?
C01Q C01E C01J 111.1(11) . . ?
C01A C01F H01F 120.2 . . ?
C01A C01F C01L 119.7(13) . . ?
C01L C01F H01F 120.2 . . ?
C013 C01G H01G 120.0 . . ?
C01J C01G C013 119.9(15) . . ?
C01J C01G H01G 120.0 . . ?
C013 C01H C01K 121.1(14) . . ?
C013 C01H C01V 117.9(12) . . ?
C01K C01H C01V 119.7(13) . . ?
C012 C01J C01E 119.2(12) . . ?
C01G C01J C012 118.8(12) . . ?
C01G C01J C01E 121.6(12) . . ?
O005 C01K O016 125.3(14) . . ?
O005 C01K C01H 116.2(14) . . ?
O016 C01K C01H 115.0(14) . . ?
C01F C01L H01L 131.0 . . ?
C01F C01L C01Q 98.1(14) . . ?
C01Q C01L H01L 131.0 . . ?
C00C C01N C017 121.8(12) . . ?
C00C C01N H01N 119.1 . . ?
C017 C01N H01N 119.1 . . ?
C009 C01O C00Y 121.3(14) . . ?
C009 C01O H01O 119.4 . . ?
C00Y C01O H01O 119.4 . . ?
N00Z C01Q C01E 122.5(11) . . ?
N00Z C01Q C01L 109.6(11) . . ?
C01E C01Q C01L 127.9(11) . . ?
C00T C01R C015 106.1(12) . . ?
C00T C01R H01R 126.9 . . ?
C015 C01R H01R 126.9 . . ?
C010 C01T H01T 119.3 . . ?
C01C C01T C010 121.4(12) . . ?
C01C C01T H01T 119.3 . . ?
C012 C01V C01H 115.0(13) . . ?
C012 C01V H01V 122.5 . . ?
C01H C01V H01V 122.5 . . ?

loop_
_geom_bond_atom_site_label_1
_geom_bond_atom_site_label_2
_geom_bond_distance
_geom_bond_site_symmetry_2
_geom_bond_publ_flag
Bi01 O1 2.114(7) . ?
Bi01 O2 2.266(10) 1_565 ?
Bi01 O005 2.543(9) 1_655 ?
Bi01 O3 2.537(9) 1_665 ?
Bi01 C00L 2.837(12) . ?
Bi01 O00P 2.335(9) . ?
Bi01 O00U 2.603(10) . ?
O1 H1A 0.8746 . ?
O1 H1B 0.8726 . ?
O2 C00B 1.350(16) . ?
N004 C00T 1.286(14) . ?
N004 C019 1.449(17) . ?
O005 C01K 1.312(19) . ?
C006 H006 0.9300 . ?
C006 C00K 1.434(16) . ?
C006 C00X 1.43(2) . ?
N007 C008 1.339(13) . ?
N007 C00R 1.360(15) . ?
C008 C00E 1.483(15) . ?
C008 C014 1.493(14) . ?
C009 C00D 1.543(19) . ?
C009 C01C 1.365(19) . ?
C009 C01O 1.335(18) . ?
N1 H1 0.8600 . ?
N1 C011 1.299(15) . ?
N1 C018 1.370(16) . ?
C00B C00C 1.374(11) . ?
C00B O00I 1.256(16) . ?
C00C C00H 1.408(19) . ?
C00C C01N 1.318(16) . ?
C00D O3 1.247(15) . ?
C00D O00O 1.194(15) . ?
C00E H00E 0.9300 . ?
C00E C00N 1.420(13) . ?
C00F H00F 0.9300 . ?
C00F C00Q 1.390(12) . ?
C00F C00X 1.44(2) . ?
C00H H00H 0.9300 . ?
C00H C00S 1.493(18) . ?
C00J C00M 1.425(10) . ?
C00J C00S 1.308(19) . ?
C00J C017 1.41(2) . ?
C00K H00K 0.9300 . ?
C00K C00W 1.395(19) . ?
C00L O00P 1.150(16) . ?
C00L O00U 1.170(17) . ?
C00L C00W 1.563(16) . ?
C00M C00R 1.400(14) . ?
C00M C011 1.511(16) . ?
C00N H00N 0.9300 . ?
C00N C00R 1.445(15) . ?
C00Q H00Q 0.9300 . ?
C00Q C00W 1.28(2) . ?
C00S H00S 0.9300 . ?
C00T C01B 1.536(15) . ?
C00T C01R 1.356(17) . ?
C00V H00V 0.9300 . ?
C00V C018 1.439(17) . ?
C00V C01D 1.328(16) . ?
C00X C014 1.423(10) . ?
C00Y H00Y 0.9300 . ?
C00Y C010 1.357(17) . ?
C00Y C01O 1.389(14) . ?
N00Z H00Z 0.8600 . ?
N00Z C01A 1.364(14) . ?
N00Z C01Q 1.441(15) . ?
C010 C01B 1.469(16) . ?
C010 C01T 1.464(17) . ?
C011 C01D 1.52(2) . ?
C012 H012 0.9300 . ?
C012 C01J 1.428(17) . ?
C012 C01V 1.381(19) . ?
C013 H013 0.9300 . ?
C013 C01G 1.430(17) . ?
C013 C01H 1.295(19) . ?
C014 C01A 1.373(14) . ?
C015 H015 0.9300 . ?
C015 C019 1.454(18) . ?
C015 C01R 1.450(15) . ?
O016 C01K 1.378(19) . ?
C017 H017 0.9300 . ?
C017 C01N 1.438(15) . ?
C018 C01B 1.330(18) . ?
C019 C01E 1.271(17) . ?
C01A C01F 1.364(11) . ?
C01C H01C 0.9300 . ?
C01C C01T 1.358(16) . ?
C01D H01D 0.9300 . ?
C01E C01J 1.480(16) . ?
C01E C01Q 1.478(18) . ?
C01F H01F 0.9300 . ?
C01F C01L 1.365(16) . ?
C01G H01G 0.9300 . ?
C01G C01J 1.299(18) . ?
C01H C01K 1.496(18) . ?
C01H C01V 1.51(2) . ?
C01L H01L 0.9300 . ?
C01L C01Q 1.48(2) . ?
C01N H01N 0.9300 . ?
C01O H01O 0.9300 . ?
C01R H01R 0.9300 . ?
C01T H01T 0.9300 . ?
C01V H01V 0.9300 . ?

loop_
_geom_torsion_atom_site_label_1
_geom_torsion_atom_site_label_2
_geom_torsion_atom_site_label_3
_geom_torsion_atom_site_label_4
_geom_torsion
_geom_torsion_site_symmetry_1
_geom_torsion_site_symmetry_2
_geom_torsion_site_symmetry_3
_geom_torsion_site_symmetry_4
_geom_torsion_publ_flag
Bi01 O2 C00B C00C 179.3(10) 1_545 . . . ?
Bi01 O2 C00B O00I -0.1(16) 1_545 . . . ?
Bi01 O005 C01K O016 -19(2) 1_455 . . . ?
Bi01 O005 C01K C01H -177.0(10) 1_455 . . . ?
Bi01 C00L C00W C00K -167(5) . . . . ?
Bi01 C00L C00W C00Q 10(6) . . . . ?
O2 C00B C00C C00H 11(2) . . . . ?
O2 C00B C00C C01N -162.4(13) . . . . ?
N004 C00T C01B C010 -179.5(12) . . . . ?
N004 C00T C01B C018 9(2) . . . . ?
N004 C00T C01R C015 -15.9(19) . . . . ?
N004 C019 C01E C01J -179.9(13) . . . . ?
N004 C019 C01E C01Q 0(3) . . . . ?
C006 C00K C00W C00L -175.0(11) . . . . ?
C006 C00K C00W C00Q 7(2) . . . . ?
C006 C00X C014 C008 -85.5(17) . . . . ?
C006 C00X C014 C01A 111.0(15) . . . . ?
N007 C008 C00E C00N -4.3(18) . . . . ?
N007 C008 C014 C00X -176.6(15) . . . . ?
N007 C008 C014 C01A -13(2) . . . . ?
C008 N007 C00R C00M -171.5(18) . . . . ?
C008 N007 C00R C00N 2.5(15) . . . . ?
C008 C00E C00N C00R 5.3(18) . . . . ?
C008 C014 C01A N00Z 13(2) . . . . ?
C008 C014 C01A C01F -175.2(13) . . . . ?
C009 C00D O3 Bi01 -173.2(8) . . . 1_445 ?
C009 C01C C01T C010 0(2) . . . . ?
N1 C011 C01D C00V -0.5(16) . . . . ?
N1 C018 C01B C00T -4(3) . . . . ?
N1 C018 C01B C010 -175.0(13) . . . . ?
C00B C00C C00H C00S 175.2(13) . . . . ?
C00B C00C C01N C017 -175.6(12) . . . . ?
C00C C00H C00S C00J 8(2) . . . . ?
C00D C009 C01C C01T -171.8(12) . . . . ?
C00D C009 C01O C00Y 173.9(11) . . . . ?
C00E C008 C014 C00X 8(2) . . . . ?
C00E C008 C014 C01A 171.8(13) . . . . ?
C00E C00N C00R N007 -5.0(19) . . . . ?
C00E C00N C00R C00M 169.5(15) . . . . ?
C00F C00Q C00W C00K -9(3) . . . . ?
C00F C00Q C00W C00L 173.8(15) . . . . ?
C00F C00X C014 C008 99.2(16) . . . . ?
C00F C00X C014 C01A -64.3(19) . . . . ?
C00H C00C C01N C017 10.9(19) . . . . ?
O00I C00B C00C C00H -169.8(14) . . . . ?
O00I C00B C00C C01N 17(2) . . . . ?
C00J C00M C00R N007 178.2(15) . . . . ?
C00J C00M C00R C00N 5(2) . . . . ?
C00J C00M C011 N1 174.6(16) . . . . ?
C00J C00M C011 C01D 0(2) . . . . ?
C00J C017 C01N C00C -6.8(19) . . . . ?
C00K C006 C00X C00F 2.3(18) . . . . ?
C00K C006 C00X C014 -173.2(11) . . . . ?
C00M C00J C00S C00H 176.0(13) . . . . ?
C00M C00J C017 C01N -176.8(11) . . . . ?
C00M C011 C01D C00V 175.5(13) . . . . ?
O00O C00D O3 Bi01 1(2) . . . 1_445 ?
O00P C00L O00U Bi01 -5.6(15) . . . . ?
O00P C00L C00W C00K -179.9(13) . . . . ?
O00P C00L C00W C00Q -2(2) . . . . ?
C00Q C00F C00X C006 -3(2) . . . . ?
C00Q C00F C00X C014 172.2(13) . . . . ?
C00R N007 C008 C00E 1.1(14) . . . . ?
C00R N007 C008 C014 -174.2(18) . . . . ?
C00R C00M C011 N1 2(2) . . . . ?
C00R C00M C011 C01D -172.7(14) . . . . ?
C00S C00J C00M C00R -116.2(17) . . . . ?
C00S C00J C00M C011 71.6(19) . . . . ?
C00S C00J C017 C01N 2.8(19) . . . . ?
C00T N004 C019 C015 -0.7(14) . . . . ?
C00T N004 C019 C01E 176.6(18) . . . . ?
O00U C00L O00P Bi01 6.4(17) . . . . ?
O00U C00L C00W C00K -9.3(19) . . . . ?
O00U C00L C00W C00Q 168.1(15) . . . . ?
C00V C018 C01B C00T 172.9(12) . . . . ?
C00V C018 C01B C010 1(2) . . . . ?
C00W C00L O00P Bi01 177.3(9) . . . . ?
C00W C00L O00U Bi01 -176.0(11) . . . . ?
C00X C006 C00K C00W -4.5(19) . . . . ?
C00X C00F C00Q C00W 7(3) . . . . ?
C00X C014 C01A N00Z 176.2(14) . . . . ?
C00X C014 C01A C01F -12(2) . . . . ?
C00Y C010 C01B C00T 84.2(15) . . . . ?
C00Y C010 C01B C018 -103.8(16) . . . . ?
C00Y C010 C01T C01C 4.2(18) . . . . ?
N00Z C01A C01F C01L 3.7(17) . . . . ?
C010 C00Y C01O C009 -3(2) . . . . ?
C011 N1 C018 C00V 10.2(14) . . . . ?
C011 N1 C018 C01B -172.7(16) . . . . ?
C011 C00M C00R N007 -10(2) . . . . ?
C011 C00M C00R C00N 176.7(13) . . . . ?
C013 C01G C01J C012 0(2) . . . . ?
C013 C01G C01J C01E -173.4(12) . . . . ?
C013 C01H C01K O005 -7(2) . . . . ?
C013 C01H C01K O016 -166.8(14) . . . . ?
C013 C01H C01V C012 5(2) . . . . ?
C014 C008 C00E C00N 171.6(14) . . . . ?
C014 C01A C01F C01L -169.6(14) . . . . ?
C015 C019 C01E C01J -3(2) . . . . ?
C015 C019 C01E C01Q 177.4(14) . . . . ?
C017 C00J C00M C00R 63(2) . . . . ?
C017 C00J C00M C011 -108.9(15) . . . . ?
C017 C00J C00S C00H -4(2) . . . . ?
C018 N1 C011 C00M 178.1(15) . . . . ?
C018 N1 C011 C01D -6.5(15) . . . . ?
C018 C00V C01D C011 7.0(17) . . . . ?
C019 N004 C00T C01B 177.0(13) . . . . ?
C019 N004 C00T C01R 10.5(15) . . . . ?
C019 C015 C01R C00T 13.7(19) . . . . ?
C019 C01E C01J C012 -91.4(18) . . . . ?
C019 C01E C01J C01G 82.3(19) . . . . ?
C019 C01E C01Q N00Z -1(2) . . . . ?
C019 C01E C01Q C01L -179.3(15) . . . . ?
C01A N00Z C01Q C01E 179.2(13) . . . . ?
C01A N00Z C01Q C01L -2.4(15) . . . . ?
C01A C01F C01L C01Q -4.9(16) . . . . ?
C01B C00T C01R C015 177.5(12) . . . . ?
C01B C010 C01T C01C -177.2(12) . . . . ?
C01C C009 C00D O3 -7.2(19) . . . . ?
C01C C009 C00D O00O 178.7(14) . . . . ?
C01C C009 C01O C00Y 7(2) . . . . ?
C01D C00V C018 N1 -10.7(17) . . . . ?
C01D C00V C018 C01B 172.0(15) . . . . ?
C01F C01L C01Q N00Z 4.1(14) . . . . ?
C01F C01L C01Q C01E -177.7(14) . . . . ?
C01G C013 C01H C01K -173.1(13) . . . . ?
C01G C013 C01H C01V -6(2) . . . . ?
C01H C013 C01G C01J 3(2) . . . . ?
C01J C012 C01V C01H -2(2) . . . . ?
C01J C01E C01Q N00Z 179.0(12) . . . . ?
C01J C01E C01Q C01L 1(2) . . . . ?
C01K C01H C01V C012 172.6(14) . . . . ?
C01N C00C C00H C00S -11(2) . . . . ?
C01O C009 C00D O3 -173.9(12) . . . . ?
C01O C009 C00D O00O 12(2) . . . . ?
C01O C009 C01C C01T -6(2) . . . . ?
C01O C00Y C010 C01B 178.5(11) . . . . ?
C01O C00Y C010 C01T -2.9(17) . . . . ?
C01Q N00Z C01A C014 172.8(14) . . . . ?
C01Q N00Z C01A C01F -0.4(14) . . . . ?
C01Q C01E C01J C012 88.3(15) . . . . ?
C01Q C01E C01J C01G -98.0(16) . . . . ?
C01R C00T C01B C010 -13.9(19) . . . . ?
C01R C00T C01B C018 174.5(15) . . . . ?
C01R C015 C019 N004 -8.0(18) . . . . ?
C01R C015 C019 C01E 174.3(15) . . . . ?
C01T C010 C01B C00T -94.4(15) . . . . ?
C01T C010 C01B C018 77.7(17) . . . . ?
C01V C012 C01J C01E 173.4(13) . . . . ?
C01V C012 C01J C01G 0(2) . . . . ?
C01V C01H C01K O005 -173.5(15) . . . . ?
C01V C01H C01K O016 26(2) . . . . ?

loop_
_twin_individual_id
_twin_individual_mass_fraction_refined
1 0.804(11)
2 0.196(11)

loop_
_smtbx_masks_void_nr
_smtbx_masks_void_average_x
_smtbx_masks_void_average_y
_smtbx_masks_void_average_z
_smtbx_masks_void_volume
_smtbx_masks_void_count_electrons
_smtbx_masks_void_content
1 -0.250 0.000 -0.211 1202.3 289.1 ?
2 0.250 0.500 0.527 1202.3 291.1 ?
